data_4343990
loop_
_publ_author_name
'Kumar, Sushil'
'Mandon, Dominique'

_publ_section_title
;
 Versatile Coordination Mode of a New Pyridine-Based Ditopic Ligand with
 Transition Metals: From Regular Pyridine to Alkyne and Alkenyl Bindings
 and Indolizinium Formation.
;
_journal_issue 15
_journal_name_full 'Inorganic chemistry'
_journal_page_first 7481
_journal_page_last 7491
_journal_paper_doi 10.1021/acs.inorgchem.5b01096
_journal_volume 54
_journal_year 2015
_chemical_formula_moiety
;
C38 H32 Cl4 N6 Zn2, 2(C H2 Cl2)
;
_chemical_formula_sum 'C40 H36 Cl8 N6 Zn2'
_chemical_formula_weight 1015.09
_chemical_name_systematic
;
 ?
;
_space_group_IT_number 15
_symmetry_cell_setting monoclinic
_symmetry_Int_Tables_number 15
_symmetry_space_group_name_Hall '-C 2yc'
_symmetry_space_group_name_H-M 'C 1 2/c 1'
_atom_sites_solution_hydrogens geom
_atom_sites_solution_primary direct
_atom_sites_solution_secondary difmap
_audit_creation_date 2014-09-12T13:43:26-00:00
_audit_creation_method 'WinGX routine CIF_UPDATE'
_cell_angle_alpha 90
_cell_angle_beta 94.927(3)
_cell_angle_gamma 90
_cell_formula_units_Z 8
_cell_length_a 24.0317(8)
_cell_length_b 21.8566(6)
_cell_length_c 16.6332(5)
_cell_measurement_reflns_used 13110
_cell_measurement_temperature 170(2)
_cell_measurement_theta_max 31.6271
_cell_measurement_theta_min 2.8207
_cell_volume 8704.3(5)
_computing_cell_refinement
;
        CrysAlis RED, Oxford Diffraction Ltd.,
        Version 1.171.33.52 (release 06-11-2009 CrysAlis171 .NET)
        (compiled Nov  6 2009,16:24:50)
;
_computing_data_collection
;
        CrysAlis CCD, Oxford Diffraction Ltd.,
        Version 1.171.33.52 (release 06-11-2009 CrysAlis171 .NET)
        (compiled Nov  6 2009,16:24:50)
;
_computing_data_reduction
;
        CrysAlis RED, Oxford Diffraction Ltd.,
        Version 1.171.33.52 (release 06-11-2009 CrysAlis171 .NET)
        (compiled Nov  6 2009,16:24:50)
;
_computing_molecular_graphics
;
        ORTEP3 for Windows (Farrugia, 1997)
        MERCURY  (Bruno et al., 2002)
;
_computing_publication_material
;
        WinGX (Farrugia, 1999)
        PLATON (Spek, 1990-2003)
        enCIFer (Allen et al., 2004)
;
_computing_structure_refinement 'SHELXL-97 (Sheldrick, 1997)'
_computing_structure_solution 'SIR-92 (Altomare et al., 1993)'
_diffrn_ambient_temperature 170(2)
_diffrn_detector 'CCD plate'
_diffrn_detector_area_resol_mean 8.3622
_diffrn_measured_fraction_theta_full 0.998
_diffrn_measured_fraction_theta_max 0.998
_diffrn_measurement_device 'Kappa-geometry diffractometer'
_diffrn_measurement_device_type 'Xcalibur, Sapphire2, large Be window'
_diffrn_measurement_method '\w scans'
_diffrn_orient_matrix_UB_11 0.0138360084
_diffrn_orient_matrix_UB_12 0.0121086346
_diffrn_orient_matrix_UB_13 -0.0324476191
_diffrn_orient_matrix_UB_21 -0.0135003819
_diffrn_orient_matrix_UB_22 0.0285007757
_diffrn_orient_matrix_UB_23 0.0044695213
_diffrn_orient_matrix_UB_31 0.0224358278
_diffrn_orient_matrix_UB_32 0.0096700833
_diffrn_orient_matrix_UB_33 0.0275256225
_diffrn_radiation_monochromator graphite
_diffrn_radiation_probe x-ray
_diffrn_radiation_type MoK\a
_diffrn_radiation_wavelength 0.71073
_diffrn_reflns_av_R_equivalents 0.0371
_diffrn_reflns_av_unetI/netI 0.0455
_diffrn_reflns_limit_h_max 30
_diffrn_reflns_limit_h_min -27
_diffrn_reflns_limit_k_max 27
_diffrn_reflns_limit_k_min -27
_diffrn_reflns_limit_l_max 20
_diffrn_reflns_limit_l_min -20
_diffrn_reflns_number 33324
_diffrn_reflns_theta_full 26.37
_diffrn_reflns_theta_max 26.37
_diffrn_reflns_theta_min 2.83
_diffrn_source 'sealed X-ray tube'
_exptl_absorpt_coefficient_mu 1.631
_exptl_absorpt_correction_T_max 0.845
_exptl_absorpt_correction_T_min 0.664
_exptl_absorpt_correction_type analytical
_exptl_absorpt_process_details
;
CrysAlis RED, Oxford Diffraction Ltd.,
Version 1.171.33.52 (release 06-11-2009 CrysAlis171 .NET)
(compiled Nov  6 2009,16:24:50)
Analytical numeric absorption correction using a multifaceted crystal
model based on expressions derived by R.C. Clark & J.S.
(Clark, R. C. & Reid, J. S. (1995). Acta Cryst. A51, 887-897)
;
_exptl_crystal_colour colourless
_exptl_crystal_density_diffrn 1.549
_exptl_crystal_density_method 'not measured'
_exptl_crystal_description 'truncated parallelepiped'
_exptl_crystal_F_000 4112
_exptl_crystal_recrystallization_method
;
by slow diffusion of diethylether into a solution of compound in
dichloromethane-methanol mixture at room temperature
;
_exptl_crystal_size_max 0.35
_exptl_crystal_size_mid 0.21
_exptl_crystal_size_min 0.13
_refine_diff_density_max 1.705
_refine_diff_density_min -1.47
_refine_diff_density_rms 0.114
_refine_ls_extinction_method none
_refine_ls_goodness_of_fit_ref 1.074
_refine_ls_hydrogen_treatment constr
_refine_ls_matrix_type full
_refine_ls_number_parameters 506
_refine_ls_number_reflns 8894
_refine_ls_number_restraints 3
_refine_ls_restrained_S_all 1.075
_refine_ls_R_factor_all 0.079
_refine_ls_R_factor_gt 0.0559
_refine_ls_shift/su_max 0.009
_refine_ls_shift/su_mean 0
_refine_ls_structure_factor_coef Fsqd
_refine_ls_weighting_details 'calc w=1/[\s^2^(Fo^2^)+(0.1060P)^2^+0.0000P] where P=(Fo^2^+2Fc^2^)/3'
_refine_ls_weighting_scheme calc
_refine_ls_wR_factor_gt 0.1613
_refine_ls_wR_factor_ref 0.1698
_reflns_number_gt 6289
_reflns_number_total 8894
_reflns_threshold_expression >2sigma(I)
_cod_data_source_file ic5b01096_si_003.cif
_cod_data_source_block sk-5b0
_cod_depositor_comments
;
The following automatic conversions were performed:

'_symmetry_cell_setting' value 'Monoclinic' changed to 'monoclinic'
according to
/usr/data/users/saulius/crontab/automatic-downloads/rss-feeds/ACS/lib/dictionaries/cif_core.dic
dictionary named 'cif_core.dic' version 2.4.2 from 2011-04-26.

'_diffrn_radiation_probe' value 'X-ray' changed to 'x-ray' according
to
/usr/data/users/saulius/crontab/automatic-downloads/rss-feeds/ACS/lib/dictionaries/cif_core.dic
dictionary named 'cif_core.dic' version 2.4.2 from 2011-04-26.

Automatic conversion script
Id: cif_fix_values 3271 2015-04-21 07:52:19Z andrius 

 Adding full bibliography for 4343989--4343994.cif.
;
_cod_original_sg_symbol_Hall -C2yc
_cod_original_sg_symbol_H-M C2/c
_cod_database_code 4343990

loop_
_symmetry_equiv_pos_as_xyz
'x, y, z'
'-x, y, -z+1/2'
'x+1/2, y+1/2, z'
'-x+1/2, y+1/2, -z+1/2'
'-x, -y, -z'
'x, -y, z-1/2'
'-x+1/2, -y+1/2, -z'
'x+1/2, -y+1/2, z-1/2'

loop_
_atom_site_label
_atom_site_type_symbol
_atom_site_fract_x
_atom_site_fract_y
_atom_site_fract_z
_atom_site_U_iso_or_equiv
_atom_site_adp_type
_atom_site_occupancy
_atom_site_symmetry_multiplicity
_atom_site_calc_flag
_atom_site_refinement_flags
C1 C 0.29641(17) 0.39118(18) 0.1490(2) 0.0205(8) Uani 1 1 d .
C2 C 0.27465(17) 0.41607(18) 0.0642(2) 0.0212(8) Uani 1 1 d .
H2A H 0.3068 0.4203 0.0312 0.025 Uiso 1 1 calc R
H2B H 0.2489 0.3855 0.0376 0.025 Uiso 1 1 calc R
C3 C 0.24475(17) 0.47665(18) 0.0650(2) 0.0226(9) Uani 1 1 d .
C4 C 0.18712(18) 0.4791(2) 0.0645(3) 0.0289(10) Uani 1 1 d .
H4 H 0.1661 0.4424 0.0656 0.035 Uiso 1 1 calc R
C5 C 0.1603(2) 0.5350(2) 0.0623(3) 0.0343(11) Uani 1 1 d .
H5 H 0.1208 0.5372 0.0615 0.041 Uiso 1 1 calc R
C6 C 0.1923(2) 0.5881(2) 0.0613(3) 0.0347(11) Uani 1 1 d .
H6 H 0.1751 0.6272 0.0597 0.042 Uiso 1 1 calc R
C7 C 0.24807(19) 0.5828(2) 0.0628(3) 0.0321(10) Uani 1 1 d .
H7 H 0.2697 0.6191 0.0632 0.039 Uiso 1 1 calc R
C8 C 0.34595(18) 0.43001(18) 0.1894(3) 0.0248(9) Uani 1 1 d .
H8A H 0.3351 0.4737 0.1885 0.03 Uiso 1 1 calc R
H8B H 0.3533 0.4174 0.2465 0.03 Uiso 1 1 calc R
C9 C 0.39826(17) 0.42255(19) 0.1475(3) 0.0263(9) Uani 1 1 d .
C10 C 0.43706(19) 0.3779(2) 0.1717(3) 0.0347(11) Uani 1 1 d .
H10 H 0.4314 0.3525 0.2167 0.042 Uiso 1 1 calc R
C11 C 0.4838(2) 0.3703(2) 0.1306(3) 0.0400(12) Uani 1 1 d .
H11 H 0.5107 0.34 0.1474 0.048 Uiso 1 1 calc R
C12 C 0.49147(19) 0.4066(2) 0.0650(3) 0.0364(11) Uani 1 1 d .
H12 H 0.5233 0.4019 0.0355 0.044 Uiso 1 1 calc R
C13 C 0.45155(18) 0.4502(2) 0.0435(3) 0.0336(10) Uani 1 1 d .
H13 H 0.4564 0.4753 -0.002 0.04 Uiso 1 1 calc R
C14 C 0.24686(18) 0.38718(18) 0.2029(2) 0.0236(9) Uani 1 1 d .
C15 C 0.20650(16) 0.34958(17) 0.1751(2) 0.0200(8) Uani 1 1 d .
H15 H 0.2087 0.328 0.1259 0.024 Uiso 1 1 calc R
C16 C 0.1634(2) 0.3430(2) 0.2175(3) 0.0426(12) Uani 1 1 d .
H18 H 0.1342 0.3164 0.1973 0.051 Uiso 1 1 calc R
C17 C 0.1582(2) 0.3723(2) 0.2893(3) 0.0487(14) Uani 1 1 d .
H17 H 0.1265 0.3657 0.3188 0.058 Uiso 1 1 calc R
C18 C 0.1994(2) 0.4109(3) 0.3170(3) 0.0485(14) Uani 1 1 d .
H16 H 0.1969 0.4321 0.3664 0.058 Uiso 1 1 calc R
C19 C 0.31528(17) 0.32786(19) 0.1366(2) 0.0229(9) Uani 1 1 d .
C20 C 0.32848(16) 0.27597(18) 0.1271(2) 0.0208(8) Uani 1 1 d .
C21 C 0.34139(16) 0.21062(18) 0.1160(2) 0.0214(8) Uani 1 1 d .
C22 C 0.39917(17) 0.1963(2) 0.1643(3) 0.0260(9) Uani 1 1 d .
H22A H 0.4292 0.217 0.1374 0.031 Uiso 1 1 calc R
H22B H 0.399 0.2135 0.2193 0.031 Uiso 1 1 calc R
C23 C 0.41236(17) 0.12875(19) 0.1708(3) 0.0256(9) Uani 1 1 d .
C24 C 0.4003(2) 0.0956(2) 0.2374(3) 0.0372(11) Uani 1 1 d .
H24 H 0.3838 0.1154 0.2803 0.045 Uiso 1 1 calc R
C25 C 0.4121(2) 0.0335(2) 0.2429(3) 0.0458(13) Uani 1 1 d .
H25 H 0.4039 0.0105 0.2889 0.055 Uiso 1 1 calc R
C26 C 0.4358(2) 0.0064(2) 0.1802(3) 0.0418(12) Uani 1 1 d .
H26 H 0.444 -0.0362 0.1816 0.05 Uiso 1 1 calc R
C27 C 0.4477(2) 0.0411(2) 0.1152(3) 0.0374(11) Uani 1 1 d .
H27 H 0.4644 0.0219 0.072 0.045 Uiso 1 1 calc R
C28 C 0.34274(17) 0.19844(18) 0.0243(2) 0.0211(8) Uani 1 1 d .
H28A H 0.3551 0.1558 0.0166 0.025 Uiso 1 1 calc R
H28B H 0.3043 0.2023 -0.0019 0.025 Uiso 1 1 calc R
C29 C 0.38031(17) 0.24071(18) -0.0171(2) 0.0225(9) Uani 1 1 d .
C30 C 0.35969(18) 0.2941(2) -0.0536(3) 0.0291(10) Uani 1 1 d .
H30 H 0.3211 0.3038 -0.0538 0.035 Uiso 1 1 calc R
C31 C 0.3955(2) 0.3335(2) -0.0900(3) 0.0350(11) Uani 1 1 d .
H31 H 0.3817 0.3699 -0.1158 0.042 Uiso 1 1 calc R
C32 C 0.4510(2) 0.3188(2) -0.0882(3) 0.0334(10) Uani 1 1 d .
H32 H 0.4765 0.3452 -0.1117 0.04 Uiso 1 1 calc R
C33 C 0.46919(19) 0.2650(2) -0.0517(3) 0.0307(10) Uani 1 1 d .
H33 H 0.5077 0.2548 -0.0506 0.037 Uiso 1 1 calc R
C34 C 0.29575(17) 0.17185(19) 0.1505(2) 0.0241(9) Uani 1 1 d .
C35 C 0.2663(2) 0.1921(2) 0.2123(3) 0.0339(11) Uani 1 1 d .
H35 H 0.2727 0.2318 0.2343 0.041 Uiso 1 1 calc R
C36 C 0.2274(2) 0.1540(2) 0.2420(3) 0.0391(12) Uani 1 1 d .
H36 H 0.2068 0.1669 0.2853 0.047 Uiso 1 1 calc R
C37 C 0.2185(2) 0.0969(2) 0.2085(3) 0.0435(13) Uani 1 1 d .
H37 H 0.1918 0.0697 0.2277 0.052 Uiso 1 1 calc R
C38 C 0.2496(2) 0.0801(2) 0.1461(3) 0.0380(12) Uani 1 1 d .
H38 H 0.2434 0.0407 0.1229 0.046 Uiso 1 1 calc R
N1 N 0.27511(15) 0.52832(15) 0.0637(2) 0.0255(8) Uani 1 1 d .
N2 N 0.40606(15) 0.45878(15) 0.0838(2) 0.0266(8) Uani 1 1 d .
N3 N 0.2450(2) 0.4195(2) 0.2737(3) 0.0518(12) Uani 1 1 d .
N21 N 0.43663(15) 0.10156(16) 0.1101(2) 0.0280(8) Uani 1 1 d .
N22 N 0.43451(14) 0.22635(15) -0.0174(2) 0.0237(7) Uani 1 1 d .
N23 N 0.28811(16) 0.11634(16) 0.1161(2) 0.0284(8) Uani 1 1 d .
Cl1 Cl 0.39015(5) 0.61728(5) 0.10750(8) 0.0437(3) Uani 1 1 d .
Cl2 Cl 0.36084(5) 0.53284(6) -0.08793(7) 0.0397(3) Uani 1 1 d .
Cl3 Cl 0.45419(6) 0.08351(6) -0.09323(8) 0.0449(3) Uani 1 1 d .
Cl4 Cl 0.55825(6) 0.16124(8) 0.05506(12) 0.0724(5) Uani 1 1 d .
Zn1 Zn 0.35802(2) 0.53245(2) 0.04580(3) 0.02553(15) Uani 1 1 d .
Zn2 Zn 0.46926(2) 0.14346(2) 0.01543(3) 0.02923(16) Uani 1 1 d .
C40 C 0.3578(7) 0.2971(5) 0.4335(8) 0.166(5) Uani 1 1 d U
H40A H 0.3626 0.3394 0.4542 0.199 Uiso 1 1 calc R
H40B H 0.3873 0.2714 0.4616 0.199 Uiso 1 1 calc R
Cl5 Cl 0.3648(2) 0.29664(15) 0.3377(2) 0.1739(16) Uani 1 1 d U
Cl6 Cl 0.2902(3) 0.2688(3) 0.4555(5) 0.348(5) Uani 1 1 d U
C42 C 0 0.0764(3) 0.25 0.0350(15) Uani 1 2 d S
H42A H 0.0232 0.1031 0.2875 0.042 Uiso 0.5 1 calc PR
H42B H -0.0232 0.1031 0.2125 0.042 Uiso 0.5 1 calc PR
Cl8 Cl 0.04394(6) 0.03095(6) 0.19438(8) 0.0428(3) Uani 1 1 d .
C41 C 0 0.2955(4) 0.25 0.061(2) Uani 1 2 d S
H41A H -0.0134 0.3221 0.2925 0.074 Uiso 0.5 1 calc PR
H41B H 0.0134 0.3221 0.2075 0.074 Uiso 0.5 1 calc PR
Cl7 Cl 0.05556(6) 0.24924(7) 0.29182(9) 0.0560(4) Uani 1 1 d .

loop_
_atom_site_aniso_label
_atom_site_aniso_U_11
_atom_site_aniso_U_22
_atom_site_aniso_U_33
_atom_site_aniso_U_23
_atom_site_aniso_U_13
_atom_site_aniso_U_12
C1 0.023(2) 0.0171(19) 0.021(2) -0.0008(16) 0.0037(16) -0.0029(16)
C2 0.021(2) 0.020(2) 0.023(2) -0.0014(16) 0.0017(16) 0.0001(16)
C3 0.026(2) 0.022(2) 0.019(2) 0.0018(16) 0.0031(16) 0.0012(17)
C4 0.022(2) 0.030(2) 0.035(3) 0.0025(19) 0.0013(18) -0.0008(18)
C5 0.024(2) 0.037(3) 0.042(3) 0.004(2) 0.003(2) 0.0053(19)
C6 0.033(3) 0.029(2) 0.043(3) 0.004(2) 0.008(2) 0.011(2)
C7 0.036(3) 0.018(2) 0.043(3) 0.0045(19) 0.008(2) 0.0045(18)
C8 0.031(2) 0.020(2) 0.023(2) -0.0040(17) 0.0006(17) 0.0031(17)
C9 0.022(2) 0.026(2) 0.030(2) -0.0078(18) -0.0051(17) -0.0038(17)
C10 0.034(3) 0.029(2) 0.038(3) -0.002(2) -0.010(2) 0.004(2)
C11 0.025(2) 0.030(3) 0.063(4) -0.011(2) -0.008(2) 0.007(2)
C12 0.021(2) 0.034(3) 0.054(3) -0.009(2) 0.003(2) 0.002(2)
C13 0.025(2) 0.032(2) 0.044(3) -0.001(2) 0.009(2) -0.0044(19)
C14 0.029(2) 0.019(2) 0.023(2) 0.0014(17) 0.0040(17) 0.0053(17)
C15 0.023(2) 0.0173(19) 0.021(2) -0.0058(15) 0.0087(16) -0.0055(16)
C16 0.041(3) 0.043(3) 0.045(3) -0.006(2) 0.012(2) -0.012(2)
C17 0.052(3) 0.046(3) 0.053(3) -0.004(3) 0.032(3) -0.004(3)
C18 0.053(3) 0.058(4) 0.038(3) -0.019(3) 0.023(3) -0.009(3)
C19 0.023(2) 0.027(2) 0.018(2) 0.0005(16) 0.0011(16) -0.0002(17)
C20 0.022(2) 0.020(2) 0.021(2) -0.0007(16) 0.0016(16) 0.0009(16)
C21 0.022(2) 0.0173(19) 0.025(2) -0.0035(16) 0.0032(16) 0.0035(16)
C22 0.023(2) 0.029(2) 0.026(2) -0.0052(18) -0.0011(17) 0.0019(17)
C23 0.025(2) 0.026(2) 0.025(2) 0.0015(17) -0.0048(17) 0.0069(17)
C24 0.045(3) 0.040(3) 0.027(2) 0.008(2) 0.005(2) 0.012(2)
C25 0.052(3) 0.047(3) 0.040(3) 0.020(2) 0.010(2) 0.014(3)
C26 0.047(3) 0.026(2) 0.053(3) 0.013(2) 0.012(2) 0.016(2)
C27 0.041(3) 0.025(2) 0.047(3) 0.006(2) 0.008(2) 0.011(2)
C28 0.024(2) 0.018(2) 0.021(2) -0.0008(16) 0.0016(16) -0.0007(16)
C29 0.027(2) 0.020(2) 0.020(2) -0.0046(16) -0.0012(16) 0.0013(17)
C30 0.026(2) 0.030(2) 0.031(2) 0.0049(19) 0.0039(18) 0.0046(18)
C31 0.043(3) 0.026(2) 0.037(3) 0.012(2) 0.005(2) 0.002(2)
C32 0.035(3) 0.028(2) 0.039(3) 0.007(2) 0.010(2) -0.002(2)
C33 0.030(2) 0.033(2) 0.029(2) 0.001(2) 0.0063(19) 0.003(2)
C34 0.024(2) 0.024(2) 0.024(2) 0.0037(17) -0.0022(17) 0.0013(17)
C35 0.040(3) 0.029(2) 0.034(3) 0.003(2) 0.011(2) 0.003(2)
C36 0.040(3) 0.041(3) 0.038(3) 0.009(2) 0.015(2) 0.005(2)
C37 0.038(3) 0.044(3) 0.049(3) 0.026(3) 0.004(2) -0.007(2)
C38 0.050(3) 0.030(3) 0.033(3) 0.009(2) -0.003(2) -0.011(2)
N1 0.0261(19) 0.0204(18) 0.030(2) 0.0006(15) 0.0041(15) -0.0017(14)
N2 0.0218(18) 0.0211(18) 0.036(2) -0.0008(15) -0.0009(15) -0.0010(14)
N3 0.059(3) 0.051(3) 0.047(3) -0.008(2) 0.016(2) 0.000(2)
N21 0.029(2) 0.0250(19) 0.030(2) 0.0021(15) 0.0035(16) 0.0056(15)
N22 0.0268(19) 0.0179(17) 0.0271(19) 0.0015(14) 0.0074(15) 0.0027(14)
N23 0.036(2) 0.0189(18) 0.029(2) 0.0031(15) -0.0012(16) -0.0039(15)
Cl1 0.0433(7) 0.0286(6) 0.0571(8) -0.0080(6) -0.0091(6) -0.0054(5)
Cl2 0.0335(6) 0.0539(8) 0.0321(6) 0.0036(5) 0.0058(5) 0.0022(5)
Cl3 0.0626(8) 0.0322(6) 0.0421(7) -0.0064(5) 0.0173(6) 0.0058(6)
Cl4 0.0305(7) 0.0677(10) 0.1158(15) 0.0407(10) -0.0117(8) -0.0021(7)
Zn1 0.0229(3) 0.0212(3) 0.0328(3) 0.0010(2) 0.0039(2) -0.00189(19)
Zn2 0.0270(3) 0.0237(3) 0.0382(3) 0.0044(2) 0.0096(2) 0.0068(2)
C40 0.273(13) 0.100(8) 0.127(8) -0.009(7) 0.038(10) 0.027(9)
Cl5 0.297(5) 0.112(2) 0.107(2) -0.0154(18) -0.016(3) -0.016(3)
Cl6 0.442(11) 0.150(4) 0.494(12) -0.107(6) 0.274(9) -0.038(5)
C42 0.041(4) 0.029(3) 0.036(4) 0 0.007(3) 0
Cl8 0.0550(8) 0.0387(7) 0.0365(7) -0.0027(5) 0.0139(6) 0.0072(6)
C41 0.102(7) 0.036(4) 0.050(5) 0 0.026(5) 0
Cl7 0.0488(8) 0.0650(10) 0.0562(9) 0.0047(7) 0.0167(7) -0.0116(7)

loop_
_atom_type_symbol
_atom_type_description
_atom_type_scat_dispersion_real
_atom_type_scat_dispersion_imag
_atom_type_scat_source
C C 0.0033 0.0016 'International Tables Vol C Tables 4.2.6.8 and 6.1.1.4'
H H 0 0 'International Tables Vol C Tables 4.2.6.8 and 6.1.1.4'
N N 0.0061 0.0033 'International Tables Vol C Tables 4.2.6.8 and 6.1.1.4'
Cl Cl 0.1484 0.1585 'International Tables Vol C Tables 4.2.6.8 and 6.1.1.4'
Zn Zn 0.2839 1.4301 'International Tables Vol C Tables 4.2.6.8 and 6.1.1.4'

loop_
_exptl_crystal_face_index_h
_exptl_crystal_face_index_k
_exptl_crystal_face_index_l
_exptl_crystal_face_perp_dist
1 1 -1 0.07
-1 -1 1 0.07
1 -1 -1 0.06
-1 1 1 0.07
-1 0 0 0.13
1 0 0 0.14
1 1 1 0.16
-1 -1 -1 0.135
-1 1 -1 0.14
1 -1 1 0.15
-1 -2 0 0.11
-5 -3 1 0.115

loop_
_geom_angle_atom_site_label_1
_geom_angle_atom_site_label_2
_geom_angle_atom_site_label_3
_geom_angle
_geom_angle_site_symmetry_1
C19 C1 C14 106.7(3) .
C19 C1 C2 106.5(3) .
C14 C1 C2 109.1(3) .
C19 C1 C8 109.7(3) .
C14 C1 C8 112.0(3) .
C2 C1 C8 112.5(3) .
C3 C2 C1 115.0(3) .
C3 C2 H2A 108.5 .
C1 C2 H2A 108.5 .
C3 C2 H2B 108.5 .
C1 C2 H2B 108.5 .
H2A C2 H2B 107.5 .
N1 C3 C4 120.7(4) .
N1 C3 C2 118.5(4) .
C4 C3 C2 120.7(4) .
C5 C4 C3 119.9(4) .
C5 C4 H4 120.1 .
C3 C4 H4 120.1 .
C4 C5 C6 118.7(4) .
C4 C5 H5 120.6 .
C6 C5 H5 120.6 .
C7 C6 C5 118.6(4) .
C7 C6 H6 120.7 .
C5 C6 H6 120.7 .
C6 C7 N1 123.5(4) .
C6 C7 H7 118.2 .
N1 C7 H7 118.2 .
C9 C8 C1 112.3(3) .
C9 C8 H8A 109.2 .
C1 C8 H8A 109.2 .
C9 C8 H8B 109.2 .
C1 C8 H8B 109.2 .
H8A C8 H8B 107.9 .
N2 C9 C10 120.5(4) .
N2 C9 C8 118.7(4) .
C10 C9 C8 120.8(4) .
C11 C10 C9 119.8(5) .
C11 C10 H10 120.1 .
C9 C10 H10 120.1 .
C10 C11 C12 119.8(4) .
C10 C11 H11 120.1 .
C12 C11 H11 120.1 .
C11 C12 C13 117.9(4) .
C11 C12 H12 121.1 .
C13 C12 H12 121.1 .
N2 C13 C12 123.0(5) .
N2 C13 H13 118.5 .
C12 C13 H13 118.5 .
C15 C14 N3 122.7(4) .
C15 C14 C1 114.1(3) .
N3 C14 C1 123.2(4) .
C16 C15 C14 118.1(4) .
C16 C15 H15 121 .
C14 C15 H15 121 .
C15 C16 C17 123.6(5) .
C15 C16 H18 118.2 .
C17 C16 H18 118.2 .
C18 C17 C16 117.9(5) .
C18 C17 H17 121 .
C16 C17 H17 121 .
C17 C18 N3 120.1(5) .
C17 C18 H16 120 .
N3 C18 H16 120 .
C20 C19 C1 177.5(4) .
C19 C20 C21 176.6(4) .
C20 C21 C34 108.8(3) .
C20 C21 C28 108.1(3) .
C34 C21 C28 110.4(3) .
C20 C21 C22 108.3(3) .
C34 C21 C22 109.1(3) .
C28 C21 C22 112.0(3) .
C23 C22 C21 113.7(3) .
C23 C22 H22A 108.8 .
C21 C22 H22A 108.8 .
C23 C22 H22B 108.8 .
C21 C22 H22B 108.8 .
H22A C22 H22B 107.7 .
N21 C23 C24 120.4(4) .
N21 C23 C22 118.7(4) .
C24 C23 C22 121.0(4) .
C23 C24 C25 120.8(5) .
C23 C24 H24 119.6 .
C25 C24 H24 119.6 .
C26 C25 C24 118.0(5) .
C26 C25 H25 121 .
C24 C25 H25 121 .
C25 C26 C27 119.4(5) .
C25 C26 H26 120.3 .
C27 C26 H26 120.3 .
N21 C27 C26 122.6(5) .
N21 C27 H27 118.7 .
C26 C27 H27 118.7 .
C29 C28 C21 114.2(3) .
C29 C28 H28A 108.7 .
C21 C28 H28A 108.7 .
C29 C28 H28B 108.7 .
C21 C28 H28B 108.7 .
H28A C28 H28B 107.6 .
N22 C29 C30 120.3(4) .
N22 C29 C28 118.8(4) .
C30 C29 C28 120.9(4) .
C29 C30 C31 120.0(4) .
C29 C30 H30 120 .
C31 C30 H30 120 .
C32 C31 C30 118.9(4) .
C32 C31 H31 120.6 .
C30 C31 H31 120.6 .
C31 C32 C33 118.8(4) .
C31 C32 H32 120.6 .
C33 C32 H32 120.6 .
N22 C33 C32 122.5(4) .
N22 C33 H33 118.7 .
C32 C33 H33 118.7 .
N23 C34 C35 123.3(4) .
N23 C34 C21 114.4(4) .
C35 C34 C21 122.2(4) .
C34 C35 C36 119.0(5) .
C34 C35 H35 120.5 .
C36 C35 H35 120.5 .
C35 C36 C37 119.3(5) .
C35 C36 H36 120.4 .
C37 C36 H36 120.4 .
C36 C37 C38 118.1(4) .
C36 C37 H37 120.9 .
C38 C37 H37 120.9 .
N23 C38 C37 123.9(5) .
N23 C38 H38 118.1 .
C37 C38 H38 118.1 .
C3 N1 C7 118.5(4) .
C3 N1 Zn1 125.2(3) .
C7 N1 Zn1 115.6(3) .
C13 N2 C9 118.9(4) .
C13 N2 Zn1 114.6(3) .
C9 N2 Zn1 126.3(3) .
C18 N3 C14 117.6(5) .
C23 N21 C27 118.8(4) .
C23 N21 Zn2 127.0(3) .
C27 N21 Zn2 113.7(3) .
C29 N22 C33 119.5(4) .
C29 N22 Zn2 125.4(3) .
C33 N22 Zn2 114.5(3) .
C38 N23 C34 116.4(4) .
N1 Zn1 N2 116.82(14) .
N1 Zn1 Cl1 105.89(10) .
N2 Zn1 Cl1 110.39(10) .
N1 Zn1 Cl2 105.01(11) .
N2 Zn1 Cl2 104.25(11) .
Cl1 Zn1 Cl2 114.68(5) .
N21 Zn2 N22 115.38(14) .
N21 Zn2 Cl4 105.93(11) .
N22 Zn2 Cl4 106.54(11) .
N21 Zn2 Cl3 108.37(11) .
N22 Zn2 Cl3 105.58(11) .
Cl4 Zn2 Cl3 115.34(7) .
Cl5 C40 Cl6 111.7(9) .
Cl5 C40 H40A 109.3 .
Cl6 C40 H40A 109.3 .
Cl5 C40 H40B 109.3 .
Cl6 C40 H40B 109.3 .
H40A C40 H40B 107.9 .
Cl8 C42 Cl8 111.6(4) 2
Cl8 C42 H42A 109.3 2
Cl8 C42 H42A 109.3 .
Cl8 C42 H42B 109.3 2
Cl8 C42 H42B 109.3 .
H42A C42 H42B 108 .
Cl7 C41 Cl7 110.3(4) 2
Cl7 C41 H41A 109.6 2
Cl7 C41 H41A 109.6 .
Cl7 C41 H41B 109.6 2
Cl7 C41 H41B 109.6 .
H41A C41 H41B 108.1 .

loop_
_geom_bond_atom_site_label_1
_geom_bond_atom_site_label_2
_geom_bond_distance
_geom_bond_site_symmetry_2
C1 C19 1.476(6) .
C1 C14 1.554(6) .
C1 C2 1.558(5) .
C1 C8 1.566(6) .
C2 C3 1.507(5) .
C2 H2A 0.99 .
C2 H2B 0.99 .
C3 N1 1.346(5) .
C3 C4 1.385(6) .
C4 C5 1.380(6) .
C4 H4 0.95 .
C5 C6 1.393(7) .
C5 H5 0.95 .
C6 C7 1.343(6) .
C6 H6 0.95 .
C7 N1 1.355(5) .
C7 H7 0.95 .
C8 C9 1.498(6) .
C8 H8A 0.99 .
C8 H8B 0.99 .
C9 N2 1.348(6) .
C9 C10 1.386(6) .
C10 C11 1.374(7) .
C10 H10 0.95 .
C11 C12 1.374(7) .
C11 H11 0.95 .
C12 C13 1.377(6) .
C12 H12 0.95 .
C13 N2 1.344(6) .
C13 H13 0.95 .
C14 C15 1.324(6) .
C14 N3 1.377(6) .
C15 C16 1.310(6) .
C15 H15 0.95 .
C16 C17 1.371(7) .
C16 H18 0.95 .
C17 C18 1.353(8) .
C17 H17 0.95 .
C18 N3 1.375(7) .
C18 H16 0.95 .
C19 C20 1.192(6) .
C20 C21 1.477(5) .
C21 C34 1.536(6) .
C21 C28 1.552(6) .
C21 C22 1.575(5) .
C22 C23 1.511(6) .
C22 H22A 0.99 .
C22 H22B 0.99 .
C23 N21 1.346(5) .
C23 C24 1.376(6) .
C24 C25 1.388(7) .
C24 H24 0.95 .
C25 C26 1.366(7) .
C25 H25 0.95 .
C26 C27 1.372(7) .
C26 H26 0.95 .
C27 N21 1.349(6) .
C27 H27 0.95 .
C28 C29 1.499(6) .
C28 H28A 0.99 .
C28 H28B 0.99 .
C29 N22 1.340(5) .
C29 C30 1.388(6) .
C30 C31 1.392(6) .
C30 H30 0.95 .
C31 C32 1.369(7) .
C31 H31 0.95 .
C32 C33 1.377(6) .
C32 H32 0.95 .
C33 N22 1.347(6) .
C33 H33 0.95 .
C34 N23 1.348(5) .
C34 C35 1.370(6) .
C35 C36 1.376(7) .
C35 H35 0.95 .
C36 C37 1.376(7) .
C36 H36 0.95 .
C37 C38 1.378(7) .
C37 H37 0.95 .
C38 N23 1.346(6) .
C38 H38 0.95 .
N1 Zn1 2.042(4) .
N2 Zn1 2.049(3) .
N21 Zn2 2.036(4) .
N22 Zn2 2.049(3) .
Cl1 Zn1 2.2252(13) .
Cl2 Zn1 2.2312(13) .
Cl3 Zn2 2.2365(14) .
Cl4 Zn2 2.2174(15) .
C40 Cl5 1.616(13) .
C40 Cl6 1.806(16) .
C40 H40A 0.99 .
C40 H40B 0.99 .
C42 Cl8 1.769(4) 2
C42 Cl8 1.769(4) .
C42 H42A 0.99 .
C42 H42B 0.99 .
C41 Cl7 1.769(5) 2
C41 Cl7 1.769(5) .
C41 H41A 0.99 .
C41 H41B 0.99 .
